data_7234927
loop_
_publ_author_name
'Fan, Chuanbin'
'Zong, Ziao'
'Meng, Xiangmin'
'Zhang, Xia'
'Zhang, Xiaoyin'
'Zhang, Dongmei'
'Xu, Cungang'
'Wang, Hu'
'Fan, Yuhua'

_publ_section_title
;
 Rational synthesis, crystal structure, and sensing and adsorption
 properties of luminescent metal--organic frameworks
;
_journal_issue 33
_journal_name_full CrystEngComm
_journal_page_first 4880
_journal_paper_doi 10.1039/C9CE00545E
_journal_volume 21
_journal_year 2019
_chemical_formula_moiety 'C43 H30 Cd3 N4 O16'
_chemical_formula_sum 'C43 H30 Cd3 N4 O16'
_chemical_formula_weight 1195.91
_space_group_crystal_system triclinic
_space_group_IT_number 2
_space_group_name_Hall '-P 1'
_space_group_name_H-M_alt 'P -1'
_atom_sites_solution_hydrogens mixed
_atom_sites_solution_primary dual
_audit_creation_date 2018-05-10
_audit_creation_method
;
Olex2 1.2
(compiled 2018.04.26 svn.r3504 for OlexSys, GUI svn.r5492)
;
_audit_update_record
;
2018-10-19 deposited with the CCDC.	2019-07-18 downloaded from the CCDC.
;
_cell_angle_alpha 86.042(2)
_cell_angle_beta 87.985(2)
_cell_angle_gamma 63.233(2)
_cell_formula_units_Z 2
_cell_length_a 9.9901(9)
_cell_length_b 10.2697(10)
_cell_length_c 21.862(2)
_cell_measurement_reflns_used 4097
_cell_measurement_temperature 173
_cell_measurement_theta_max 25.959
_cell_measurement_theta_min 2.366
_cell_volume 1997.8(3)
_computing_cell_refinement 'SAINT v8.34A (Bruker, 2013)'
_computing_data_reduction 'SAINT v8.34A (Bruker, 2013)'
_computing_molecular_graphics 'Olex2 (Dolomanov et al., 2009)'
_computing_publication_material 'Olex2 (Dolomanov et al., 2009)'
_computing_structure_refinement 'ShelXL (Sheldrick, 2015)'
_computing_structure_solution 'ShelXT (Sheldrick, 2015)'
_diffrn_ambient_temperature 173
_diffrn_measured_fraction_theta_full 0.983
_diffrn_measured_fraction_theta_max 0.979
_diffrn_measurement_device_type 'Bruker APEX-II CCD'
_diffrn_measurement_method '\f and \w scans'
_diffrn_radiation_type MoK\a
_diffrn_radiation_wavelength 0.71073
_diffrn_reflns_av_R_equivalents 0.0424
_diffrn_reflns_av_unetI/netI 0.0665
_diffrn_reflns_Laue_measured_fraction_full 0.983
_diffrn_reflns_Laue_measured_fraction_max 0.979
_diffrn_reflns_limit_h_max 12
_diffrn_reflns_limit_h_min -12
_diffrn_reflns_limit_k_max 12
_diffrn_reflns_limit_k_min -12
_diffrn_reflns_limit_l_max 27
_diffrn_reflns_limit_l_min -26
_diffrn_reflns_number 15610
_diffrn_reflns_point_group_measured_fraction_full 0.983
_diffrn_reflns_point_group_measured_fraction_max 0.979
_diffrn_reflns_theta_full 25.242
_diffrn_reflns_theta_max 26.104
_diffrn_reflns_theta_min 1.867
_diffrn_standards_number 0
_exptl_absorpt_coefficient_mu 1.667
_exptl_absorpt_correction_T_max 0.7453
_exptl_absorpt_correction_T_min 0.5797
_exptl_absorpt_correction_type multi-scan
_exptl_absorpt_process_details
'SADABS-2014/5 (Bruker,2014/5) was used for absorption correction. wR2(int) was 0.0836 before and 0.0506 after correction. The Ratio of minimum to maximum transmission is 0.7778. The \l/2 correction factor is 0.00150.'
_exptl_crystal_colour colourless
_exptl_crystal_colour_primary colourless
_exptl_crystal_density_diffrn 1.988
_exptl_crystal_description block
_exptl_crystal_F_000 1176
_exptl_crystal_size_max 0.28
_exptl_crystal_size_mid 0.15
_exptl_crystal_size_min 0.12
_refine_diff_density_max 0.785
_refine_diff_density_min -1.033
_refine_diff_density_rms 0.160
_refine_ls_extinction_method none
_refine_ls_goodness_of_fit_ref 1.040
_refine_ls_hydrogen_treatment constr
_refine_ls_matrix_type full
_refine_ls_number_parameters 601
_refine_ls_number_reflns 7780
_refine_ls_number_restraints 0
_refine_ls_restrained_S_all 1.040
_refine_ls_R_factor_all 0.0500
_refine_ls_R_factor_gt 0.0389
_refine_ls_shift/su_max 0.001
_refine_ls_shift/su_mean 0.000
_refine_ls_structure_factor_coef Fsqd
_refine_ls_weighting_details 'w=1/[\s^2^(Fo^2^)+(0.0510P)^2^] where P=(Fo^2^+2Fc^2^)/3'
_refine_ls_weighting_scheme calc
_refine_ls_wR_factor_gt 0.0992
_refine_ls_wR_factor_ref 0.1090
_reflns_Friedel_coverage 0.000
_reflns_number_gt 6327
_reflns_number_total 7780
_reflns_threshold_expression 'I > 2\s(I)'
_cod_data_source_file c9ce00545e2.cif
_cod_data_source_block mo_20180474-zghy-16_0m
_cod_database_code 7234927
_shelx_shelxl_version_number 2014/7
_shelx_space_group_comment
;
The symmetry employed for this shelxl refinement is uniquely defined
by the following loop, which should always be used as a source of
symmetry information in preference to the above space-group names.
They are only intended as comments.
;
_shelx_estimated_absorpt_t_max 0.825
_shelx_estimated_absorpt_t_min 0.653
_olex2_refinement_description
;
1. Fixed Uiso
 At 1.2 times of:
  All C(H) groups
 At 1.5 times of:
  All C(H,H,H) groups, All O(H,H) groups
2.a Rotating group:
 O9(H9a,H9b), O14(H14a,H14b)
2.b Aromatic/amide H refined with riding coordinates:
 C2(H2), C4(H4), C6(H6), C7(H7), C9(H9), C15(H15), C19(H19), C20(H20),
 C22(H22), C25(H25), C26(H26), C27(H27), C29(H29), C31(H31), C32(H32), C33(H33),
  C34(H34), C36(H36), C37(H37), C39(H39), C40(H40), C41(H41), C42(H42)
2.c Idealised Me refined as rotating group:
 C43(H43a,H43b,H43c)
;
_olex2_submission_special_instructions 'No special instructions were received'

loop_
_space_group_symop_operation_xyz
'x, y, z'
'-x, -y, -z'

loop_
_atom_site_label
_atom_site_type_symbol
_atom_site_fract_x
_atom_site_fract_y
_atom_site_fract_z
_atom_site_U_iso_or_equiv
_atom_site_adp_type
_atom_site_occupancy
_atom_site_site_symmetry_order
_atom_site_calc_flag
_atom_site_refinement_flags_posn
_atom_site_refinement_flags_adp
_atom_site_refinement_flags_occupancy
Cd1 Cd 0.0000 0.5000 0.5000 0.01926(13) Uani 1 2 d S T P
Cd2 Cd 0.28251(4) 1.04488(4) -0.01358(2) 0.01690(10) Uani 1 1 d . . .
Cd3 Cd 1.0000 0.5000 0.0000 0.02001(13) Uani 1 2 d S T P
Cd4 Cd -0.35074(4) 0.95294(4) 0.56640(2) 0.02086(11) Uani 1 1 d . . .
O1 O 0.8840(4) 0.4352(4) -0.07260(14) 0.0204(7) Uani 1 1 d . . .
O2 O 0.4403(4) 0.4194(4) 0.66441(18) 0.0295(9) Uani 1 1 d . . .
O3 O 0.3534(4) 0.9760(4) 0.53365(16) 0.0263(8) Uani 1 1 d . . .
O4 O 0.4498(4) 0.1380(3) -0.04064(16) 0.0210(7) Uani 1 1 d . . .
O5 O 0.7311(4) 0.3698(4) -0.15875(16) 0.0218(8) Uani 1 1 d . . .
O6 O 0.2208(4) 0.8232(4) -0.01815(16) 0.0258(8) Uani 1 1 d . . .
O7 O 0.3834(4) 0.8631(4) -0.07686(16) 0.0238(8) Uani 1 1 d . . .
O8 O -0.0925(4) 0.6972(4) 0.56775(15) 0.0227(8) Uani 1 1 d . . .
O9 O -0.2553(4) 0.6198(4) 0.47345(16) 0.0269(8) Uani 1 1 d . . .
H9A H -0.2707 0.6669 0.4360 0.040 Uiso 1 1 d GR . .
H9B H -0.3080 0.6936 0.4978 0.040 Uiso 1 1 d GR . .
O10 O 0.2245(4) 0.3156(4) -0.02937(16) 0.0237(8) Uani 1 1 d . . .
O11 O 0.9629(4) 0.6003(4) -0.10002(15) 0.0243(8) Uani 1 1 d . . .
O12 O 0.5678(4) 0.7880(4) 0.56419(16) 0.0252(8) Uani 1 1 d . . .
O13 O 0.5848(4) -0.0084(4) 0.67038(17) 0.0378(10) Uani 1 1 d . . .
O14 O 0.0334(4) 1.1459(4) -0.04695(17) 0.0278(8) Uani 1 1 d . . .
H14A H 0.0292 1.1094 -0.0808 0.042 Uiso 1 1 d GR . .
H14B H 0.0022 1.2376 -0.0569 0.042 Uiso 1 1 d GR . .
O15 O 0.4794(4) 0.1762(4) 0.60271(17) 0.0372(10) Uani 1 1 d . . .
O16 O -0.1212(4) 0.9222(4) 0.5763(2) 0.0356(10) Uani 1 1 d . . .
N1 N 0.0448(4) 0.8103(4) 0.36235(18) 0.0197(9) Uani 1 1 d . . .
N2 N 0.2316(4) 1.0611(4) 0.08591(18) 0.0182(9) Uani 1 1 d . . .
N3 N 0.1341(4) 1.0433(4) 0.17561(18) 0.0194(9) Uani 1 1 d . . .
N4 N 0.0585(4) 0.6432(5) 0.43441(18) 0.0222(9) Uani 1 1 d . . .
C1 C 0.3622(5) 0.2731(5) -0.04273(19) 0.0131(9) Uani 1 1 d . . .
C2 C 0.1164(5) 1.0521(5) 0.1138(2) 0.0206(10) Uani 1 1 d . . .
H2 H 0.0337 1.0518 0.0938 0.025 Uiso 1 1 calc R . .
C3 C 0.3268(5) 0.7811(5) -0.0552(2) 0.0177(10) Uani 1 1 d . . .
C4 C 0.3456(5) 0.5275(5) -0.0504(2) 0.0147(9) Uani 1 1 d . . .
H4 H 0.2576 0.5612 -0.0257 0.018 Uiso 1 1 calc R . .
C5 C 0.6017(5) 0.4283(5) -0.1227(2) 0.0166(10) Uani 1 1 d . . .
C6 C 0.5516(5) 0.3313(5) -0.0999(2) 0.0168(10) Uani 1 1 d . . .
H6 H 0.6053 0.2310 -0.1080 0.020 Uiso 1 1 calc R . .
C7 C 0.5290(5) 0.5756(5) -0.1095(2) 0.0164(10) Uani 1 1 d . . .
H7 H 0.5664 0.6415 -0.1252 0.020 Uiso 1 1 calc R . .
C8 C 0.3995(5) 0.6240(5) -0.0727(2) 0.0150(9) Uani 1 1 d . . .
C9 C 0.2000(5) 0.6003(5) 0.6216(2) 0.0210(11) Uani 1 1 d . . .
H9 H 0.1500 0.5449 0.6369 0.025 Uiso 1 1 calc R . .
C10 C 0.3520(5) 0.5501(5) 0.6328(2) 0.0211(11) Uani 1 1 d . . .
C11 C -0.0104(5) 0.9162(5) 0.3123(2) 0.0185(10) Uani 1 1 d . . .
C12 C 0.8503(5) 0.5316(5) -0.1775(2) 0.0164(10) Uani 1 1 d . . .
C13 C 0.4090(5) 0.2177(5) 0.7090(2) 0.0190(10) Uani 1 1 d . . .
C14 C 0.4193(5) 0.3805(5) -0.0639(2) 0.0147(9) Uani 1 1 d . . .
C15 C -0.1190(5) 1.1188(5) 0.2142(2) 0.0217(11) Uani 1 1 d . . .
H15 H -0.1546 1.1890 0.1806 0.026 Uiso 1 1 calc R . .
C16 C 0.3765(5) 0.3646(6) 0.7099(2) 0.0240(11) Uani 1 1 d . . .
C17 C 0.4261(5) 0.8483(6) 0.5561(2) 0.0199(10) Uani 1 1 d . . .
C18 C 0.1227(5) 0.7303(5) 0.5884(2) 0.0190(10) Uani 1 1 d . . .
C19 C 0.3263(5) 1.0579(5) 0.1308(2) 0.0218(11) Uani 1 1 d . . .
H19 H 0.4182 1.0631 0.1237 0.026 Uiso 1 1 calc R . .
C20 C 0.1945(5) 0.8135(5) 0.5666(2) 0.0171(10) Uani 1 1 d . . .
H20 H 0.1398 0.9052 0.5449 0.020 Uiso 1 1 calc R . .
C21 C 0.7691(5) 0.4622(5) -0.1968(2) 0.0174(10) Uani 1 1 d . . .
C22 C 0.4249(5) 0.6278(5) 0.6094(2) 0.0220(11) Uani 1 1 d . . .
H22 H 0.5298 0.5906 0.6153 0.026 Uiso 1 1 calc R . .
C23 C -0.0423(5) 0.7872(6) 0.5767(2) 0.0214(11) Uani 1 1 d . . .
C24 C 0.4962(5) 0.1247(6) 0.6579(2) 0.0243(11) Uani 1 1 d . . .
C25 C -0.0250(6) 0.7383(6) 0.3918(2) 0.0267(12) Uani 1 1 d . . .
H25 H -0.1238 0.7547 0.3826 0.032 Uiso 1 1 calc R . .
C26 C 0.1843(5) 0.7566(5) 0.3899(2) 0.0221(11) Uani 1 1 d . . .
H26 H 0.2605 0.7856 0.3796 0.027 Uiso 1 1 calc R . .
C27 C 0.0891(6) 0.9279(6) 0.2691(2) 0.0244(11) Uani 1 1 d . . .
H27 H 0.1939 0.8676 0.2730 0.029 Uiso 1 1 calc R . .
C28 C 0.0319(5) 1.0295(6) 0.2200(2) 0.0213(11) Uani 1 1 d . . .
C29 C -0.1644(5) 1.0063(6) 0.3073(2) 0.0229(11) Uani 1 1 d . . .
H29 H -0.2309 0.9987 0.3378 0.028 Uiso 1 1 calc R . .
C30 C 0.9032(5) 0.5224(5) -0.1125(2) 0.0168(10) Uani 1 1 d . . .
C31 C 0.8893(5) 0.6141(5) -0.2208(2) 0.0198(10) Uani 1 1 d . . .
H31 H 0.9447 0.6621 -0.2080 0.024 Uiso 1 1 calc R . .
C32 C 0.7732(6) 0.5581(6) -0.3004(2) 0.0306(13) Uani 1 1 d . . .
H32 H 0.7492 0.5652 -0.3425 0.037 Uiso 1 1 calc R . .
C33 C 0.7290(5) 0.4756(6) -0.2582(2) 0.0241(11) Uani 1 1 d . . .
H33 H 0.6723 0.4294 -0.2713 0.029 Uiso 1 1 calc R . .
C34 C 0.2684(5) 1.0464(5) 0.1867(2) 0.0217(11) Uani 1 1 d . . .
H34 H 0.3110 1.0414 0.2254 0.026 Uiso 1 1 calc R . .
C35 C 0.3466(5) 0.7605(5) 0.5769(2) 0.0186(10) Uani 1 1 d . . .
C36 C 0.1911(5) 0.6558(5) 0.4339(2) 0.0202(10) Uani 1 1 d . . .
H36 H 0.2737 0.6017 0.4604 0.024 Uiso 1 1 calc R . .
C37 C 0.2801(6) 0.2374(7) 0.8055(3) 0.0350(14) Uani 1 1 d . . .
H37 H 0.2461 0.1937 0.8382 0.042 Uiso 1 1 calc R . .
C38 C -0.2209(6) 1.1081(6) 0.2570(2) 0.0241(11) Uani 1 1 d . . .
C39 C 0.2964(6) 0.4461(6) 0.7582(3) 0.0300(13) Uani 1 1 d . . .
H39 H 0.2756 0.5459 0.7587 0.036 Uiso 1 1 calc R . .
C40 C 0.8512(6) 0.6288(6) -0.2810(2) 0.0260(12) Uani 1 1 d . . .
H40 H 0.8782 0.6874 -0.3093 0.031 Uiso 1 1 calc R . .
C41 C 0.3623(6) 0.1562(6) 0.7582(2) 0.0309(13) Uani 1 1 d . . .
H41 H 0.3878 0.0551 0.7594 0.037 Uiso 1 1 calc R . .
C42 C 0.2471(6) 0.3839(7) 0.8053(2) 0.0345(14) Uani 1 1 d . . .
H42 H 0.1903 0.4410 0.8378 0.041 Uiso 1 1 calc R . .
C43 C -0.3863(6) 1.2032(6) 0.2499(3) 0.0290(12) Uani 1 1 d . . .
H43A H -0.4059 1.3057 0.2442 0.043 Uiso 1 1 calc GR . .
H43B H -0.4387 1.1901 0.2868 0.043 Uiso 1 1 calc GR . .
H43C H -0.4223 1.1758 0.2142 0.043 Uiso 1 1 calc GR . .

loop_
_atom_site_aniso_label
_atom_site_aniso_U_11
_atom_site_aniso_U_22
_atom_site_aniso_U_33
_atom_site_aniso_U_23
_atom_site_aniso_U_13
_atom_site_aniso_U_12
Cd1 0.0181(3) 0.0205(3) 0.0172(3) 0.0068(2) 0.00039(19) -0.0081(2)
Cd2 0.02125(19) 0.01518(19) 0.01640(18) -0.00291(14) 0.00720(13) -0.01030(15)
Cd3 0.0160(2) 0.0229(3) 0.0154(3) -0.0024(2) -0.00010(18) -0.0035(2)
Cd4 0.01572(19) 0.0257(2) 0.0228(2) 0.00144(16) -0.00120(14) -0.01114(16)
O1 0.0225(17) 0.0233(19) 0.0135(16) 0.0063(14) 0.0020(13) -0.0099(15)
O2 0.0154(17) 0.0182(19) 0.047(2) 0.0071(17) 0.0071(16) -0.0026(15)
O3 0.030(2) 0.025(2) 0.0230(19) 0.0002(16) 0.0101(15) -0.0121(17)
O4 0.0215(17) 0.0119(17) 0.030(2) -0.0003(15) 0.0078(14) -0.0086(14)
O5 0.0201(17) 0.0151(18) 0.030(2) -0.0032(15) 0.0132(14) -0.0082(15)
O6 0.0280(19) 0.0198(19) 0.028(2) -0.0055(16) 0.0119(15) -0.0098(16)
O7 0.0245(18) 0.0158(18) 0.034(2) -0.0068(16) 0.0100(15) -0.0117(15)
O8 0.0171(17) 0.037(2) 0.0205(18) -0.0015(16) 0.0027(14) -0.0180(16)
O9 0.0217(18) 0.028(2) 0.0204(18) -0.0021(16) -0.0011(14) -0.0011(16)
O10 0.0186(18) 0.0158(18) 0.035(2) 0.0011(16) 0.0073(15) -0.0072(15)
O11 0.030(2) 0.028(2) 0.0203(18) 0.0019(16) -0.0040(15) -0.0181(17)
O12 0.0183(18) 0.030(2) 0.031(2) 0.0018(17) 0.0050(15) -0.0147(16)
O13 0.046(2) 0.020(2) 0.026(2) 0.0035(17) 0.0000(17) 0.0030(18)
O14 0.0239(19) 0.0212(19) 0.039(2) -0.0005(17) -0.0025(16) -0.0107(16)
O15 0.043(2) 0.035(2) 0.021(2) 0.0062(18) -0.0034(17) -0.0070(19)
O16 0.0180(19) 0.027(2) 0.059(3) 0.002(2) -0.0067(18) -0.0072(17)
N1 0.022(2) 0.017(2) 0.017(2) 0.0028(17) 0.0054(16) -0.0067(18)
N2 0.019(2) 0.016(2) 0.020(2) -0.0001(17) 0.0010(16) -0.0084(17)
N3 0.018(2) 0.024(2) 0.015(2) 0.0041(18) 0.0015(16) -0.0093(18)
N4 0.022(2) 0.023(2) 0.017(2) 0.0039(18) 0.0036(16) -0.0074(18)
C1 0.014(2) 0.015(2) 0.011(2) -0.0028(18) 0.0020(17) -0.0067(19)
C2 0.022(3) 0.022(3) 0.021(3) -0.002(2) 0.002(2) -0.013(2)
C3 0.021(2) 0.012(2) 0.020(2) 0.001(2) -0.005(2) -0.008(2)
C4 0.012(2) 0.015(2) 0.018(2) -0.0024(19) 0.0039(17) -0.0068(19)
C5 0.012(2) 0.020(3) 0.016(2) -0.001(2) 0.0037(18) -0.007(2)
C6 0.015(2) 0.016(2) 0.017(2) 0.000(2) 0.0022(18) -0.006(2)
C7 0.020(2) 0.014(2) 0.016(2) -0.0003(19) 0.0001(18) -0.010(2)
C8 0.016(2) 0.017(2) 0.012(2) -0.0022(19) 0.0021(17) -0.007(2)
C9 0.020(2) 0.026(3) 0.022(3) -0.010(2) 0.004(2) -0.014(2)
C10 0.020(2) 0.019(3) 0.025(3) 0.003(2) 0.000(2) -0.010(2)
C11 0.026(3) 0.015(2) 0.015(2) 0.000(2) 0.0033(19) -0.009(2)
C12 0.014(2) 0.018(2) 0.015(2) 0.001(2) 0.0019(18) -0.005(2)
C13 0.015(2) 0.022(3) 0.020(2) -0.003(2) -0.0050(19) -0.008(2)
C14 0.015(2) 0.013(2) 0.012(2) -0.0006(19) 0.0016(17) -0.0037(19)
C15 0.029(3) 0.017(3) 0.014(2) 0.000(2) 0.003(2) -0.007(2)
C16 0.015(2) 0.024(3) 0.031(3) 0.007(2) -0.005(2) -0.008(2)
C17 0.018(2) 0.030(3) 0.016(2) -0.001(2) 0.0007(19) -0.014(2)
C18 0.015(2) 0.027(3) 0.018(2) -0.007(2) 0.0009(18) -0.012(2)
C19 0.020(2) 0.022(3) 0.023(3) -0.003(2) 0.002(2) -0.009(2)
C20 0.018(2) 0.016(2) 0.014(2) -0.0021(19) 0.0009(18) -0.005(2)
C21 0.014(2) 0.015(2) 0.019(2) -0.004(2) 0.0073(18) -0.0041(19)
C22 0.009(2) 0.026(3) 0.031(3) 0.003(2) -0.004(2) -0.009(2)
C23 0.019(2) 0.034(3) 0.017(2) 0.000(2) -0.0004(19) -0.017(2)
C24 0.020(3) 0.033(3) 0.020(3) -0.004(2) -0.001(2) -0.012(2)
C25 0.027(3) 0.027(3) 0.024(3) 0.008(2) 0.004(2) -0.011(2)
C26 0.021(2) 0.023(3) 0.022(3) -0.001(2) 0.003(2) -0.009(2)
C27 0.026(3) 0.025(3) 0.021(3) 0.006(2) 0.001(2) -0.010(2)
C28 0.023(3) 0.026(3) 0.014(2) 0.005(2) 0.0044(19) -0.011(2)
C29 0.024(3) 0.029(3) 0.018(2) 0.000(2) 0.006(2) -0.015(2)
C30 0.016(2) 0.015(2) 0.017(2) -0.001(2) 0.0032(18) -0.004(2)
C31 0.017(2) 0.020(3) 0.024(3) 0.004(2) -0.0022(19) -0.009(2)
C32 0.025(3) 0.046(4) 0.016(3) 0.001(2) -0.003(2) -0.011(3)
C33 0.017(2) 0.032(3) 0.024(3) -0.006(2) 0.001(2) -0.011(2)
C34 0.024(3) 0.022(3) 0.019(3) 0.003(2) -0.001(2) -0.010(2)
C35 0.018(2) 0.024(3) 0.017(2) -0.002(2) 0.0041(18) -0.012(2)
C36 0.022(2) 0.019(3) 0.018(2) -0.004(2) 0.0033(19) -0.008(2)
C37 0.029(3) 0.051(4) 0.024(3) 0.006(3) -0.002(2) -0.018(3)
C38 0.024(3) 0.023(3) 0.023(3) 0.000(2) 0.001(2) -0.009(2)
C39 0.025(3) 0.027(3) 0.037(3) -0.003(3) -0.004(2) -0.009(2)
C40 0.026(3) 0.032(3) 0.020(3) 0.004(2) 0.003(2) -0.013(2)
C41 0.038(3) 0.032(3) 0.026(3) 0.014(3) -0.007(2) -0.020(3)
C42 0.021(3) 0.047(4) 0.020(3) -0.008(3) 0.003(2) -0.001(3)
C43 0.025(3) 0.032(3) 0.031(3) 0.004(2) -0.001(2) -0.015(2)

loop_
_atom_type_symbol
_atom_type_description
_atom_type_scat_dispersion_real
_atom_type_scat_dispersion_imag
_atom_type_scat_source
C C 0.0033 0.0016 'International Tables Vol C Tables 4.2.6.8 and 6.1.1.4'
H H 0.0000 0.0000 'International Tables Vol C Tables 4.2.6.8 and 6.1.1.4'
Cd Cd -0.8075 1.2024 'International Tables Vol C Tables 4.2.6.8 and 6.1.1.4'
N N 0.0061 0.0033 'International Tables Vol C Tables 4.2.6.8 and 6.1.1.4'
O O 0.0106 0.0060 'International Tables Vol C Tables 4.2.6.8 and 6.1.1.4'

loop_
_geom_angle_atom_site_label_1
_geom_angle_atom_site_label_2
_geom_angle_atom_site_label_3
_geom_angle
_geom_angle_site_symmetry_1
_geom_angle_site_symmetry_3
O8 Cd1 O8 180.0 2_566 .
O9 Cd1 O8 101.02(11) . 2_566
O9 Cd1 O8 78.98(11) . .
O9 Cd1 O8 101.02(11) 2_566 .
O9 Cd1 O8 78.98(11) 2_566 2_566
O9 Cd1 O9 180.00(17) . 2_566
N4 Cd1 O8 92.80(13) . 2_566
N4 Cd1 O8 87.20(13) . .
N4 Cd1 O8 92.80(13) 2_566 .
N4 Cd1 O8 87.20(13) 2_566 2_566
N4 Cd1 O9 93.05(13) 2_566 2_566
N4 Cd1 O9 86.95(14) 2_566 .
N4 Cd1 O9 93.05(13) . .
N4 Cd1 O9 86.95(14) . 2_566
N4 Cd1 N4 180.00(16) . 2_566
O4 Cd2 O6 146.12(11) 1_565 .
O4 Cd2 O10 52.84(11) 1_565 1_565
O4 Cd2 O14 124.96(12) 1_565 .
O4 Cd2 C3 119.86(13) 1_565 .
O6 Cd2 C3 26.54(12) . .
O7 Cd2 O4 94.11(12) . 1_565
O7 Cd2 O6 53.15(11) . .
O7 Cd2 O10 130.84(12) . 1_565
O7 Cd2 O14 98.61(13) . .
O7 Cd2 C3 26.93(13) . .
O10 Cd2 O6 154.21(11) 1_565 .
O10 Cd2 C3 152.90(13) 1_565 .
O14 Cd2 O6 74.52(12) . .
O14 Cd2 O10 79.77(11) . 1_565
O14 Cd2 C3 88.81(13) . .
N2 Cd2 O4 110.50(13) . 1_565
N2 Cd2 O6 91.93(13) . .
N2 Cd2 O7 135.43(13) . .
N2 Cd2 O10 93.00(13) . 1_565
N2 Cd2 O14 96.67(13) . .
N2 Cd2 C3 112.82(14) . .
O1 Cd3 O1 180.0 . 2_765
O1 Cd3 O11 57.21(11) 2_765 2_765
O1 Cd3 O11 122.80(11) . 2_765
O1 Cd3 O11 122.79(11) 2_765 .
O1 Cd3 O11 57.21(11) . .
O1 Cd3 C30 29.07(13) 2_765 2_765
O1 Cd3 C30 29.07(13) . .
O1 Cd3 C30 150.93(13) . 2_765
O1 Cd3 C30 150.93(13) 2_765 .
O10 Cd3 O1 91.45(12) 2_665 .
O10 Cd3 O1 88.55(12) 2_665 2_765
O10 Cd3 O1 91.45(12) 1_655 2_765
O10 Cd3 O1 88.55(12) 1_655 .
O10 Cd3 O10 180.00(17) 2_665 1_655
O10 Cd3 O11 90.59(12) 1_655 2_765
O10 Cd3 O11 89.41(12) 2_665 2_765
O10 Cd3 O11 89.41(12) 1_655 .
O10 Cd3 O11 90.59(12) 2_665 .
O10 Cd3 C30 88.38(13) 1_655 .
O10 Cd3 C30 88.38(13) 2_665 2_765
O10 Cd3 C30 91.62(13) 1_655 2_765
O10 Cd3 C30 91.62(13) 2_665 .
O11 Cd3 O11 180.0 . 2_765
O11 Cd3 C30 28.14(13) . .
O11 Cd3 C30 151.86(13) . 2_765
O11 Cd3 C30 28.14(13) 2_765 2_765
O11 Cd3 C30 151.86(13) 2_765 .
C30 Cd3 C30 180.0 2_765 .
O3 Cd4 O13 154.33(13) 2_576 1_465
O3 Cd4 O15 98.53(13) 2_576 1_465
O3 Cd4 C24 126.50(14) 2_576 1_465
O12 Cd4 O3 102.16(13) 1_455 2_576
O12 Cd4 O13 92.71(14) 1_455 1_465
O12 Cd4 O15 115.70(14) 1_455 1_465
O12 Cd4 C24 105.86(14) 1_455 1_465
O13 Cd4 C24 27.91(14) 1_465 1_465
O15 Cd4 O13 55.93(12) 1_465 1_465
O15 Cd4 C24 28.02(14) 1_465 1_465
O16 Cd4 O3 91.45(14) . 2_576
O16 Cd4 O12 128.98(13) . 1_455
O16 Cd4 O13 95.31(15) . 1_465
O16 Cd4 O15 110.30(14) . 1_465
O16 Cd4 C24 104.31(15) . 1_465
C30 O1 Cd3 90.2(3) . .
C10 O2 C16 119.4(4) . .
C17 O3 Cd4 125.2(3) . 2_576
C1 O4 Cd2 100.1(3) . 1_545
C21 O5 C5 119.7(4) . .
C3 O6 Cd2 82.8(3) . .
C3 O7 Cd2 100.3(3) . .
C23 O8 Cd1 129.0(3) . .
Cd1 O9 H9A 112.4 . .
Cd1 O9 H9B 111.7 . .
H9A O9 H9B 101.9 . .
Cd3 O10 Cd2 122.04(13) 1_455 1_545
C1 O10 Cd2 87.7(3) . 1_545
C1 O10 Cd3 148.5(3) . 1_455
C30 O11 Cd3 90.0(3) . .
C17 O12 Cd4 110.7(3) . 1_655
C24 O13 Cd4 91.6(3) . 1_645
Cd2 O14 H14A 109.9 . .
Cd2 O14 H14B 109.6 . .
H14A O14 H14B 103.8 . .
C24 O15 Cd4 92.6(3) . 1_645
C23 O16 Cd4 104.6(3) . .
C25 N1 C11 127.4(4) . .
C25 N1 C26 105.7(4) . .
C26 N1 C11 126.9(4) . .
C2 N2 Cd2 126.1(3) . .
C2 N2 C19 107.2(4) . .
C19 N2 Cd2 125.9(3) . .
C2 N3 C28 124.9(4) . .
C2 N3 C34 107.8(4) . .
C34 N3 C28 127.3(4) . .
C25 N4 Cd1 128.5(4) . .
C25 N4 C36 105.5(4) . .
C36 N4 Cd1 125.8(3) . .
O4 C1 O10 119.3(4) . .
O4 C1 C14 119.9(4) . .
O10 C1 C14 120.8(4) . .
N2 C2 N3 109.7(4) . .
N2 C2 H2 125.2 . .
N3 C2 H2 125.2 . .
O6 C3 Cd2 70.7(3) . .
O6 C3 O7 122.4(4) . .
O6 C3 C8 119.8(4) . .
O7 C3 Cd2 52.8(2) . .
O7 C3 C8 117.7(4) . .
C8 C3 Cd2 162.6(3) . .
C8 C4 H4 119.7 . .
C8 C4 C14 120.5(4) . .
C14 C4 H4 119.7 . .
O5 C5 C7 122.8(4) . .
C6 C5 O5 115.5(4) . .
C6 C5 C7 121.7(4) . .
C5 C6 H6 120.1 . .
C5 C6 C14 119.8(4) . .
C14 C6 H6 120.1 . .
C5 C7 H7 120.7 . .
C5 C7 C8 118.6(4) . .
C8 C7 H7 120.7 . .
C4 C8 C3 121.2(4) . .
C4 C8 C7 120.3(4) . .
C7 C8 C3 118.5(4) . .
C10 C9 H9 120.2 . .
C18 C9 H9 120.2 . .
C18 C9 C10 119.6(5) . .
O2 C10 C9 124.0(4) . .
C22 C10 O2 115.7(4) . .
C22 C10 C9 120.2(5) . .
C27 C11 N1 119.6(4) . .
C27 C11 C29 121.0(4) . .
C29 C11 N1 119.4(4) . .
C21 C12 C30 125.2(4) . .
C31 C12 C21 118.2(4) . .
C31 C12 C30 116.6(4) . .
C16 C13 C24 122.4(5) . .
C41 C13 C16 118.0(5) . .
C41 C13 C24 119.6(5) . .
C4 C14 C1 122.5(4) . .
C4 C14 C6 119.1(4) . .
C6 C14 C1 118.4(4) . .
C28 C15 H15 119.5 . .
C28 C15 C38 121.0(5) . .
C38 C15 H15 119.5 . .
O2 C16 C13 117.2(5) . .
O2 C16 C39 122.1(5) . .
C39 C16 C13 120.4(5) . .
O3 C17 O12 123.4(5) . .
O3 C17 C35 120.0(4) . .
O12 C17 C35 116.6(4) . .
C9 C18 C20 120.7(4) . .
C9 C18 C23 120.3(4) . .
C20 C18 C23 119.0(4) . .
N2 C19 H19 125.2 . .
C34 C19 N2 109.6(4) . .
C34 C19 H19 125.2 . .
C18 C20 H20 120.5 . .
C35 C20 C18 119.0(4) . .
C35 C20 H20 120.5 . .
O5 C21 C12 123.6(4) . .
O5 C21 C33 116.0(4) . .
C12 C21 C33 120.3(4) . .
C10 C22 H22 119.8 . .
C10 C22 C35 120.3(4) . .
C35 C22 H22 119.8 . .
O8 C23 C18 118.8(5) . .
O16 C23 O8 124.1(4) . .
O16 C23 C18 117.1(4) . .
O13 C24 Cd4 60.5(3) . 1_645
O13 C24 O15 119.9(5) . .
O13 C24 C13 118.9(5) . .
O15 C24 Cd4 59.4(3) . 1_645
O15 C24 C13 121.1(5) . .
C13 C24 Cd4 178.5(4) . 1_645
N1 C25 H25 123.8 . .
N4 C25 N1 112.5(5) . .
N4 C25 H25 123.8 . .
N1 C26 H26 126.5 . .
C36 C26 N1 107.1(4) . .
C36 C26 H26 126.5 . .
C11 C27 H27 120.8 . .
C28 C27 C11 118.4(5) . .
C28 C27 H27 120.8 . .
C15 C28 N3 119.9(4) . .
C15 C28 C27 121.5(5) . .
C27 C28 N3 118.7(4) . .
C11 C29 H29 120.0 . .
C11 C29 C38 120.0(4) . .
C38 C29 H29 120.0 . .
O1 C30 Cd3 60.8(2) . .
O1 C30 C12 118.7(4) . .
O11 C30 Cd3 61.8(2) . .
O11 C30 O1 122.5(4) . .
O11 C30 C12 118.8(4) . .
C12 C30 Cd3 178.6(3) . .
C12 C31 H31 118.8 . .
C40 C31 C12 122.4(5) . .
C40 C31 H31 118.8 . .
C33 C32 H32 119.9 . .
C40 C32 H32 119.9 . .
C40 C32 C33 120.2(5) . .
C21 C33 C32 119.4(5) . .
C21 C33 H33 120.3 . .
C32 C33 H33 120.3 . .
N3 C34 H34 127.1 . .
C19 C34 N3 105.8(4) . .
C19 C34 H34 127.1 . .
C20 C35 C17 120.6(4) . .
C22 C35 C17 119.2(4) . .
C22 C35 C20 120.1(4) . .
N4 C36 H36 125.4 . .
C26 C36 N4 109.3(4) . .
C26 C36 H36 125.4 . .
C41 C37 H37 120.3 . .
C41 C37 C42 119.4(5) . .
C42 C37 H37 120.3 . .
C15 C38 C29 118.1(5) . .
C15 C38 C43 121.1(5) . .
C29 C38 C43 120.8(5) . .
C16 C39 H39 119.8 . .
C42 C39 C16 120.4(5) . .
C42 C39 H39 119.8 . .
C31 C40 C32 119.5(5) . .
C31 C40 H40 120.3 . .
C32 C40 H40 120.3 . .
C13 C41 H41 119.1 . .
C37 C41 C13 121.7(5) . .
C37 C41 H41 119.1 . .
C37 C42 H42 120.0 . .
C39 C42 C37 120.0(5) . .
C39 C42 H42 120.0 . .
C38 C43 H43A 109.5 . .
C38 C43 H43B 109.5 . .
C38 C43 H43C 109.5 . .
H43A C43 H43B 109.5 . .
H43A C43 H43C 109.5 . .
H43B C43 H43C 109.5 . .

loop_
_geom_bond_atom_site_label_1
_geom_bond_atom_site_label_2
_geom_bond_distance
_geom_bond_site_symmetry_2
Cd1 O8 2.405(3) .
Cd1 O8 2.405(3) 2_566
Cd1 O9 2.353(3) .
Cd1 O9 2.353(3) 2_566
Cd1 N4 2.233(4) 2_566
Cd1 N4 2.233(4) .
Cd2 O4 2.313(3) 1_565
Cd2 O6 2.622(3) .
Cd2 O7 2.231(3) .
Cd2 O10 2.572(3) 1_565
Cd2 O14 2.345(3) .
Cd2 N2 2.217(4) .
Cd2 C3 2.756(5) .
Cd3 O1 2.296(3) .
Cd3 O1 2.296(3) 2_765
Cd3 O10 2.296(3) 1_655
Cd3 O10 2.296(3) 2_665
Cd3 O11 2.320(3) .
Cd3 O11 2.320(3) 2_765
Cd3 C30 2.632(5) .
Cd3 C30 2.632(5) 2_765
Cd4 O3 2.255(3) 2_576
Cd4 O12 2.189(3) 1_455
Cd4 O13 2.352(4) 1_465
Cd4 O15 2.328(4) 1_465
Cd4 O16 2.186(3) .
Cd4 C24 2.701(5) 1_465
O1 C30 1.279(6) .
O2 C10 1.380(6) .
O2 C16 1.382(6) .
O3 Cd4 2.255(3) 2_576
O3 C17 1.252(6) .
O4 Cd2 2.313(3) 1_545
O4 C1 1.262(5) .
O5 C5 1.396(5) .
O5 C21 1.389(6) .
O6 C3 1.241(6) .
O7 C3 1.268(6) .
O8 C23 1.262(6) .
O9 H9A 0.9022 .
O9 H9B 0.9012 .
O10 Cd2 2.572(3) 1_545
O10 Cd3 2.296(3) 1_455
O10 C1 1.271(5) .
O11 C30 1.242(6) .
O12 Cd4 2.189(3) 1_655
O12 C17 1.277(6) .
O13 Cd4 2.352(4) 1_645
O13 C24 1.265(6) .
O14 H14A 0.8626 .
O14 H14B 0.8623 .
O15 Cd4 2.328(4) 1_645
O15 C24 1.270(6) .
O16 C23 1.248(6) .
N1 C11 1.422(6) .
N1 C25 1.347(6) .
N1 C26 1.389(6) .
N2 C2 1.321(6) .
N2 C19 1.375(6) .
N3 C2 1.360(6) .
N3 C28 1.430(6) .
N3 C34 1.386(6) .
N4 C25 1.309(6) .
N4 C36 1.387(6) .
C1 C14 1.495(6) .
C2 H2 0.9500 .
C3 C8 1.512(6) .
C4 H4 0.9500 .
C4 C8 1.381(6) .
C4 C14 1.398(6) .
C5 C6 1.362(7) .
C5 C7 1.398(6) .
C6 H6 0.9500 .
C6 C14 1.414(6) .
C7 H7 0.9500 .
C7 C8 1.404(6) .
C9 H9 0.9500 .
C9 C10 1.392(6) .
C9 C18 1.372(7) .
C10 C22 1.368(7) .
C11 C27 1.386(7) .
C11 C29 1.396(7) .
C12 C21 1.390(6) .
C12 C30 1.516(6) .
C12 C31 1.389(7) .
C13 C16 1.394(7) .
C13 C24 1.498(7) .
C13 C41 1.383(7) .
C15 H15 0.9500 .
C15 C28 1.372(7) .
C15 C38 1.394(7) .
C16 C39 1.385(8) .
C17 C35 1.487(7) .
C18 C20 1.394(7) .
C18 C23 1.506(6) .
C19 H19 0.9500 .
C19 C34 1.354(7) .
C20 H20 0.9500 .
C20 C35 1.386(6) .
C21 C33 1.392(7) .
C22 H22 0.9500 .
C22 C35 1.385(7) .
C24 Cd4 2.701(5) 1_645
C25 H25 0.9500 .
C26 H26 0.9500 .
C26 C36 1.343(7) .
C27 H27 0.9500 .
C27 C28 1.385(7) .
C29 H29 0.9500 .
C29 C38 1.404(7) .
C31 H31 0.9500 .
C31 C40 1.361(7) .
C32 H32 0.9500 .
C32 C33 1.402(8) .
C32 C40 1.374(7) .
C33 H33 0.9500 .
C34 H34 0.9500 .
C36 H36 0.9500 .
C37 H37 0.9500 .
C37 C41 1.371(8) .
C37 C42 1.387(8) .
C38 C43 1.501(7) .
C39 H39 0.9500 .
C39 C42 1.365(8) .
C40 H40 0.9500 .
C41 H41 0.9500 .
C42 H42 0.9500 .
C43 H43A 0.9800 .
C43 H43B 0.9800 .
C43 H43C 0.9800 .

loop_
_geom_torsion_atom_site_label_1
_geom_torsion_atom_site_label_2
_geom_torsion_atom_site_label_3
_geom_torsion_atom_site_label_4
_geom_torsion
_geom_torsion_site_symmetry_1
Cd1 O8 C23 O16 131.1(5) .
Cd1 O8 C23 C18 -48.7(6) .
Cd1 N4 C25 N1 177.3(3) .
Cd1 N4 C36 C26 -177.3(3) .
Cd2 O4 C1 O10 1.8(5) 1_545
Cd2 O4 C1 C14 -175.0(3) 1_545
Cd2 O6 C3 O7 -11.3(4) .
Cd2 O6 C3 C8 164.6(4) .
Cd2 O7 C3 O6 13.4(5) .
Cd2 O7 C3 C8 -162.6(3) .
Cd2 O10 C1 O4 -1.6(4) 1_545
Cd2 O10 C1 C14 175.2(4) 1_545
Cd2 N2 C2 N3 170.3(3) .
Cd2 N2 C19 C34 -170.1(3) .
Cd2 C3 C8 C4 126.5(10) .
Cd2 C3 C8 C7 -49.9(13) .
Cd3 O1 C30 O11 -1.8(5) .
Cd3 O1 C30 C12 178.5(4) .
Cd3 O10 C1 O4 160.5(4) 1_455
Cd3 O10 C1 C14 -22.7(8) 1_455
Cd3 O11 C30 O1 1.7(5) .
Cd3 O11 C30 C12 -178.6(4) .
Cd4 O3 C17 O12 75.2(6) 2_576
Cd4 O3 C17 C35 -107.1(4) 2_576
Cd4 O12 C17 O3 20.7(6) 1_655
Cd4 O12 C17 C35 -157.2(3) 1_655
Cd4 O13 C24 O15 0.3(5) 1_645
Cd4 O13 C24 C13 178.4(4) 1_645
Cd4 O15 C24 O13 -0.3(5) 1_645
Cd4 O15 C24 C13 -178.4(4) 1_645
Cd4 O16 C23 O8 5.3(6) .
Cd4 O16 C23 C18 -174.9(3) .
O2 C10 C22 C35 -180.0(4) .
O2 C16 C39 C42 -173.8(5) .
O3 C17 C35 C20 6.0(7) .
O3 C17 C35 C22 -171.0(4) .
O4 C1 C14 C4 -160.2(4) .
O4 C1 C14 C6 20.9(6) .
O5 C5 C6 C14 -178.6(4) .
O5 C5 C7 C8 -179.9(4) .
O5 C21 C33 C32 -175.3(4) .
O6 C3 C8 C4 3.1(6) .
O6 C3 C8 C7 -173.3(4) .
O7 C3 C8 C4 179.2(4) .
O7 C3 C8 C7 2.8(6) .
O10 C1 C14 C4 23.1(6) .
O10 C1 C14 C6 -155.9(4) .
O12 C17 C35 C20 -176.0(4) .
O12 C17 C35 C22 7.0(7) .
N1 C11 C27 C28 178.5(4) .
N1 C11 C29 C38 -178.0(4) .
N1 C26 C36 N4 0.6(5) .
N2 C19 C34 N3 -0.4(6) .
C2 N2 C19 C34 0.2(6) .
C2 N3 C28 C15 -47.1(7) .
C2 N3 C28 C27 134.5(5) .
C2 N3 C34 C19 0.4(5) .
C5 O5 C21 C12 85.6(6) .
C5 O5 C21 C33 -98.3(5) .
C5 C6 C14 C1 176.3(4) .
C5 C6 C14 C4 -2.6(7) .
C5 C7 C8 C3 176.2(4) .
C5 C7 C8 C4 -0.3(6) .
C6 C5 C7 C8 -1.2(7) .
C7 C5 C6 C14 2.7(7) .
C8 C4 C14 C1 -177.8(4) .
C8 C4 C14 C6 1.1(6) .
C9 C10 C22 C35 3.3(8) .
C9 C18 C20 C35 2.4(7) .
C9 C18 C23 O8 -36.1(6) .
C9 C18 C23 O16 144.1(5) .
C10 O2 C16 C13 132.5(5) .
C10 O2 C16 C39 -54.1(7) .
C10 C9 C18 C20 -0.9(7) .
C10 C9 C18 C23 -179.1(4) .
C10 C22 C35 C17 175.2(5) .
C10 C22 C35 C20 -1.8(7) .
C11 N1 C25 N4 177.3(4) .
C11 N1 C26 C36 -178.1(4) .
C11 C27 C28 N3 179.3(5) .
C11 C27 C28 C15 1.0(8) .
C11 C29 C38 C15 -2.0(7) .
C11 C29 C38 C43 178.4(5) .
C12 C21 C33 C32 0.9(7) .
C12 C31 C40 C32 -1.0(8) .
C13 C16 C39 C42 -0.6(7) .
C14 C4 C8 C3 -176.1(4) .
C14 C4 C8 C7 0.3(7) .
C16 O2 C10 C9 -30.5(7) .
C16 O2 C10 C22 152.9(5) .
C16 C13 C24 O13 144.5(5) .
C16 C13 C24 O15 -37.4(7) .
C16 C13 C41 C37 3.1(7) .
C16 C39 C42 C37 1.4(8) .
C18 C9 C10 O2 -178.4(4) .
C18 C9 C10 C22 -1.9(7) .
C18 C20 C35 C17 -178.0(4) .
C18 C20 C35 C22 -1.0(7) .
C19 N2 C2 N3 0.0(5) .
C20 C18 C23 O8 145.7(5) .
C20 C18 C23 O16 -34.1(7) .
C21 O5 C5 C6 163.2(4) .
C21 O5 C5 C7 -18.1(6) .
C21 C12 C30 O1 6.2(7) .
C21 C12 C30 O11 -173.5(4) .
C21 C12 C31 C40 -0.1(7) .
C23 C18 C20 C35 -179.4(4) .
C24 C13 C16 O2 -6.0(7) .
C24 C13 C16 C39 -179.6(4) .
C24 C13 C41 C37 -178.9(5) .
C25 N1 C11 C27 -148.5(5) .
C25 N1 C11 C29 31.2(7) .
C25 N1 C26 C36 0.2(5) .
C25 N4 C36 C26 -1.2(6) .
C26 N1 C11 C27 29.5(7) .
C26 N1 C11 C29 -150.9(5) .
C26 N1 C25 N4 -1.0(6) .
C27 C11 C29 C38 1.7(8) .
C28 N3 C2 N2 -178.8(4) .
C28 N3 C34 C19 178.9(5) .
C28 C15 C38 C29 1.9(8) .
C28 C15 C38 C43 -178.5(5) .
C29 C11 C27 C28 -1.2(7) .
C30 C12 C21 O5 -2.7(7) .
C30 C12 C21 C33 -178.6(4) .
C30 C12 C31 C40 178.7(4) .
C31 C12 C21 O5 176.1(4) .
C31 C12 C21 C33 0.2(7) .
C31 C12 C30 O1 -172.5(4) .
C31 C12 C30 O11 7.8(6) .
C33 C32 C40 C31 2.1(8) .
C34 N3 C2 N2 -0.3(5) .
C34 N3 C28 C15 134.6(5) .
C34 N3 C28 C27 -43.7(7) .
C36 N4 C25 N1 1.3(6) .
C38 C15 C28 N3 -179.7(5) .
C38 C15 C28 C27 -1.4(8) .
C40 C32 C33 C21 -2.1(8) .
C41 C13 C16 O2 171.9(4) .
C41 C13 C16 C39 -1.6(7) .
C41 C13 C24 O13 -33.4(7) .
C41 C13 C24 O15 144.7(5) .
C41 C37 C42 C39 0.0(8) .
C42 C37 C41 C13 -2.3(8) .
